data_1568855
loop_
_publ_author_name
'Feng, Lili'
'Chen, Xiaofan'
'Guo, Ning'
'Zhou, Yuqiao'
'Lin, Lili'
'Cao, Weidi'
'Feng, Xiaoming'

_publ_section_title
;
 Visible-light-induced chemo-, diastereo- and enantioselective
 \a-C(sp3)--H functionalization of alkyl silanes
;
_journal_issue 17
_journal_name_full 'Chemical Science'
_journal_page_first 4516
_journal_page_last 4522
_journal_paper_doi 10.1039/D3SC00919J
_journal_volume 14
_journal_year 2023
_chemical_absolute_configuration ad
_chemical_formula_sum 'C38 H46 N2 O8 S2 Si2'
_chemical_formula_weight 779.07
_space_group_crystal_system orthorhombic
_space_group_IT_number 19
_space_group_name_Hall 'P 2ac 2ab'
_space_group_name_H-M_alt 'P 21 21 21'
_atom_sites_solution_hydrogens mixed
_atom_sites_solution_primary dual
_atom_sites_solution_secondary difmap
_audit_creation_method SHELXL-2018/3
_audit_update_record
;
2021-10-22 deposited with the CCDC.	2023-04-11 downloaded from the CCDC.
;
_cell_angle_alpha 90
_cell_angle_beta 90
_cell_angle_gamma 90
_cell_formula_units_Z 4
_cell_length_a 11.6468(8)
_cell_length_b 16.5589(12)
_cell_length_c 21.0550(17)
_cell_measurement_reflns_used 9977
_cell_measurement_temperature 173(2)
_cell_measurement_theta_max 25.35
_cell_measurement_theta_min 2.29
_cell_volume 4060.6(5)
_computing_cell_refinement 'Bruker SAINT'
_computing_data_collection 'Bruker APEX3'
_computing_data_reduction 'Bruker SAINT'
_computing_molecular_graphics 'Bruker SHELXTL'
_computing_publication_material 'Bruker SHELXTL'
_computing_structure_refinement 'SHELXL-2018/3 (Sheldrick, 2018)'
_computing_structure_solution 'SHELXT (Sheldrick 2008)'
_diffrn_ambient_temperature 173(2)
_diffrn_measured_fraction_theta_full 0.997
_diffrn_measured_fraction_theta_max 0.997
_diffrn_measurement_device_type 'Bruker D8 Venture Photon II'
_diffrn_measurement_method '\f and \w scans'
_diffrn_radiation_type MoK\a
_diffrn_radiation_wavelength 0.71073
_diffrn_reflns_av_R_equivalents 0.0305
_diffrn_reflns_av_unetI/netI 0.0187
_diffrn_reflns_Laue_measured_fraction_full 0.997
_diffrn_reflns_Laue_measured_fraction_max 0.997
_diffrn_reflns_limit_h_max 12
_diffrn_reflns_limit_h_min -14
_diffrn_reflns_limit_k_max 19
_diffrn_reflns_limit_k_min -19
_diffrn_reflns_limit_l_max 24
_diffrn_reflns_limit_l_min -25
_diffrn_reflns_number 63511
_diffrn_reflns_point_group_measured_fraction_full 0.997
_diffrn_reflns_point_group_measured_fraction_max 0.997
_diffrn_reflns_theta_full 25.242
_diffrn_reflns_theta_max 25.368
_diffrn_reflns_theta_min 2.292
_exptl_absorpt_coefficient_mu 0.241
_exptl_absorpt_correction_T_max 0.9814
_exptl_absorpt_correction_T_min 0.8779
_exptl_absorpt_correction_type numerical
_exptl_absorpt_process_details 'SADABS (Krause et al., 2015)'
_exptl_crystal_colour colourless
_exptl_crystal_density_diffrn 1.274
_exptl_crystal_description block
_exptl_crystal_F_000 1648
_exptl_crystal_recrystallization_method 'Re-crystallisation from solvent: DCM, PE'
_exptl_crystal_size_max 0.604
_exptl_crystal_size_mid 0.526
_exptl_crystal_size_min 0.410
_refine_diff_density_max 0.258
_refine_diff_density_min -0.277
_refine_diff_density_rms 0.040
_refine_ls_abs_structure_details
; 
 Flack x determined using 3052 quotients [(I+)-(I-)]/[(I+)+(I-)] 
 (Parsons, Flack and Wagner, Acta Cryst. B69 (2013) 249-259). 
;
_refine_ls_abs_structure_Flack 0.059(14)
_refine_ls_extinction_method none
_refine_ls_goodness_of_fit_ref 1.103
_refine_ls_hydrogen_treatment mixed
_refine_ls_matrix_type full
_refine_ls_number_parameters 485
_refine_ls_number_reflns 7419
_refine_ls_number_restraints 2
_refine_ls_restrained_S_all 1.104
_refine_ls_R_factor_all 0.0345
_refine_ls_R_factor_gt 0.0328
_refine_ls_shift/su_max 0.001
_refine_ls_shift/su_mean 0.000
_refine_ls_structure_factor_coef Fsqd
_refine_ls_weighting_details 'w=1/[\s^2^(Fo^2^)+(0.0282P)^2^+1.9789P] where P=(Fo^2^+2Fc^2^)/3'
_refine_ls_weighting_scheme calc
_refine_ls_wR_factor_gt 0.0749
_refine_ls_wR_factor_ref 0.0759
_reflns_Friedel_coverage 0.792
_reflns_Friedel_fraction_full 0.998
_reflns_Friedel_fraction_max 0.998
_reflns_number_gt 7187
_reflns_number_total 7419
_reflns_threshold_expression 'I > 2\s(I)'
_cod_data_source_file d3sc00919j2.cif
_cod_data_source_block cys010
_cod_depositor_comments 'Adding full bibliography for 1568855.cif.'
_cod_database_code 1568855
_shelx_shelxl_version_number 2018/3
_shelx_space_group_comment
; 
The symmetry employed for this shelxl refinement is uniquely defined 
by the following loop, which should always be used as a source of 
symmetry information in preference to the above space-group names. 
They are only intended as comments. 
;
_shelx_estimated_absorpt_t_min 0.868
_shelx_estimated_absorpt_t_max 0.908

loop_
_space_group_symop_operation_xyz
'x, y, z'
'-x+1/2, -y, z+1/2'
'-x, y+1/2, -z+1/2'
'x+1/2, -y+1/2, -z'

loop_
_atom_site_label
_atom_site_type_symbol
_atom_site_fract_x
_atom_site_fract_y
_atom_site_fract_z
_atom_site_U_iso_or_equiv
_atom_site_adp_type
_atom_site_occupancy
_atom_site_site_symmetry_order
_atom_site_calc_flag
_atom_site_refinement_flags_posn
_atom_site_refinement_flags_adp
_atom_site_refinement_flags_occupancy
_atom_site_disorder_assembly
_atom_site_disorder_group
Si1A Si 0.62970(7) 0.57343(5) 0.87613(4) 0.02806(19) Uani 1 1 d . . . . .
S1A S 0.59489(6) 0.83920(4) 0.79979(3) 0.02702(16) Uani 1 1 d . . . . .
O1A O 0.4401(2) 0.66558(18) 0.72450(10) 0.0502(7) Uani 1 1 d . . . . .
O2A O 0.3206(2) 0.62801(15) 0.80196(11) 0.0406(6) Uani 1 1 d . . . . .
O3A O 0.5897(2) 0.86584(14) 0.73510(10) 0.0400(6) Uani 1 1 d . . . . .
O4A O 0.69028(19) 0.86930(15) 0.83611(12) 0.0414(6) Uani 1 1 d . . . . .
N1A N 0.5878(2) 0.74045(15) 0.80502(12) 0.0275(5) Uani 1 1 d D . . . .
H1NA H 0.608(3) 0.7190(19) 0.7697(12) 0.034(9) Uiso 1 1 d D . . . .
C1A C 0.7711(3) 0.6248(2) 0.8782(2) 0.0478(10) Uani 1 1 d . . . . .
H1AA H 0.831912 0.585586 0.868920 0.072 Uiso 1 1 calc R U . . .
H1AB H 0.783639 0.648045 0.920409 0.072 Uiso 1 1 calc R U . . .
H1AC H 0.772591 0.667865 0.846269 0.072 Uiso 1 1 calc R U . . .
C2A C 0.6114(3) 0.5190(2) 0.79935(17) 0.0426(8) Uani 1 1 d . . . . .
H2AA H 0.672320 0.478571 0.794740 0.064 Uiso 1 1 calc R U . . .
H2AB H 0.615717 0.557603 0.764188 0.064 Uiso 1 1 calc R U . . .
H2AC H 0.536448 0.492031 0.798756 0.064 Uiso 1 1 calc R U . . .
C3A C 0.6187(3) 0.4997(2) 0.94365(17) 0.0434(9) Uani 1 1 d . . . . .
H3AA H 0.677343 0.457729 0.938729 0.065 Uiso 1 1 calc R U . . .
H3AB H 0.542368 0.474775 0.943506 0.065 Uiso 1 1 calc R U . . .
H3AC H 0.630601 0.528119 0.983940 0.065 Uiso 1 1 calc R U . . .
C4A C 0.5056(2) 0.64754(17) 0.88854(13) 0.0233(6) Uani 1 1 d . . . . .
H4AA H 0.435274 0.613147 0.891516 0.028 Uiso 1 1 calc R U . . .
C5A C 0.4817(2) 0.70750(17) 0.83239(13) 0.0216(6) Uani 1 1 d . . . . .
C6A C 0.4131(3) 0.66471(18) 0.77918(13) 0.0304(7) Uani 1 1 d . . . . .
C7A C 0.2481(4) 0.5878(3) 0.7553(2) 0.0648(12) Uani 1 1 d . . . . .
H7AA H 0.178540 0.567599 0.776064 0.097 Uiso 1 1 calc R U . . .
H7AB H 0.290175 0.542531 0.736376 0.097 Uiso 1 1 calc R U . . .
H7AC H 0.226811 0.626287 0.721900 0.097 Uiso 1 1 calc R U . . .
C11A C 0.5153(3) 0.68899(18) 0.95273(14) 0.0264(6) Uani 1 1 d . . . . .
C12A C 0.5892(3) 0.75362(18) 0.96278(14) 0.0298(7) Uani 1 1 d . . . . .
H12A H 0.640269 0.769787 0.929995 0.036 Uiso 1 1 calc R U . . .
C13A C 0.5891(3) 0.7949(2) 1.02030(15) 0.0384(8) Uani 1 1 d . . . . .
H13A H 0.638575 0.839926 1.026100 0.046 Uiso 1 1 calc R U . . .
C14A C 0.5175(3) 0.7707(2) 1.06906(16) 0.0452(10) Uani 1 1 d . . . . .
H14A H 0.517053 0.799256 1.108203 0.054 Uiso 1 1 calc R U . . .
C15A C 0.4467(3) 0.7047(2) 1.06038(16) 0.0447(9) Uani 1 1 d . . . . .
H15A H 0.398702 0.686791 1.094051 0.054 Uiso 1 1 calc R U . . .
C16A C 0.4455(3) 0.6645(2) 1.00250(14) 0.0347(7) Uani 1 1 d . . . . .
H16A H 0.395958 0.619472 0.996891 0.042 Uiso 1 1 calc R U . . .
C21A C 0.4137(2) 0.78147(16) 0.85430(12) 0.0226(6) Uani 1 1 d . . . . .
C22A C 0.4660(2) 0.85413(17) 0.84144(13) 0.0228(6) Uani 1 1 d . . . . .
C23A C 0.4243(3) 0.92753(18) 0.86323(14) 0.0281(6) Uani 1 1 d . . . . .
H23A H 0.461923 0.976946 0.853638 0.034 Uiso 1 1 calc R U . . .
C24A C 0.3253(3) 0.92545(19) 0.89961(15) 0.0309(7) Uani 1 1 d . . . . .
H24A H 0.294927 0.974288 0.916290 0.037 Uiso 1 1 calc R U . . .
C25A C 0.2701(3) 0.85320(19) 0.91198(14) 0.0290(7) Uani 1 1 d . . . . .
H25A H 0.201535 0.853353 0.936419 0.035 Uiso 1 1 calc R U . . .
C26A C 0.3131(2) 0.78033(18) 0.88933(13) 0.0244(6) Uani 1 1 d . . . . .
H26A H 0.274351 0.730968 0.897681 0.029 Uiso 1 1 calc R U . . .
Si1B Si 0.90164(8) 0.91167(5) 0.54959(5) 0.0377(2) Uani 1 1 d . . . . .
S1B S 0.74639(6) 0.65821(4) 0.63708(4) 0.02984(17) Uani 1 1 d . . . . .
O1B O 0.97619(18) 0.71722(13) 0.46000(9) 0.0296(5) Uani 1 1 d . . . . .
O2B O 0.78379(19) 0.72315(17) 0.46588(11) 0.0440(6) Uani 1 1 d . . . . .
O3B O 0.65404(19) 0.61352(14) 0.60958(14) 0.0475(7) Uani 1 1 d . . . . .
O4B O 0.7320(2) 0.68322(15) 0.70176(12) 0.0470(6) Uani 1 1 d . . . . .
N1B N 0.7779(2) 0.73589(15) 0.59120(12) 0.0257(5) Uani 1 1 d D . . . .
H1NB H 0.727(3) 0.738(2) 0.5611(13) 0.033(9) Uiso 1 1 d D . . . .
C1B C 1.0069(5) 0.9877(3) 0.5783(3) 0.103(2) Uani 1 1 d . . . . .
H1BA H 0.983636 1.041535 0.564026 0.154 Uiso 1 1 calc R U . . .
H1BB H 1.083147 0.974980 0.561305 0.154 Uiso 1 1 calc R U . . .
H1BC H 1.009585 0.986538 0.624856 0.154 Uiso 1 1 calc R U . . .
C2B C 0.7542(4) 0.9353(2) 0.58087(19) 0.0536(10) Uani 1 1 d . . . . .
H2BA H 0.734780 0.991457 0.570844 0.080 Uiso 1 1 calc R U . . .
H2BB H 0.753035 0.927626 0.627013 0.080 Uiso 1 1 calc R U . . .
H2BC H 0.698068 0.899163 0.561047 0.080 Uiso 1 1 calc R U . . .
C3B C 0.8948(3) 0.9158(3) 0.46094(19) 0.0547(11) Uani 1 1 d . . . . .
H3BA H 0.872696 0.970306 0.447502 0.082 Uiso 1 1 calc R U . . .
H3BB H 0.837801 0.876860 0.445626 0.082 Uiso 1 1 calc R U . . .
H3BC H 0.970231 0.902450 0.443227 0.082 Uiso 1 1 calc R U . . .
C4B C 0.9644(2) 0.81052(17) 0.57749(13) 0.0232(6) Uani 1 1 d . . . . .
H4BA H 1.037549 0.804250 0.553138 0.028 Uiso 1 1 calc R U . . .
C5B C 0.8944(2) 0.73278(16) 0.56269(13) 0.0218(6) Uani 1 1 d . . . . .
C6B C 0.8774(3) 0.72349(17) 0.49046(14) 0.0266(6) Uani 1 1 d . . . . .
C7B C 0.9691(3) 0.7099(2) 0.39076(14) 0.0436(9) Uani 1 1 d . . . . .
H7BA H 1.045755 0.699220 0.373470 0.065 Uiso 1 1 calc R U . . .
H7BB H 0.939292 0.760313 0.372802 0.065 Uiso 1 1 calc R U . . .
H7BC H 0.917592 0.665284 0.379694 0.065 Uiso 1 1 calc R U . . .
C11B C 1.0010(2) 0.81522(16) 0.64678(14) 0.0247(6) Uani 1 1 d . . . . .
C12B C 1.1169(3) 0.81279(19) 0.66227(15) 0.0330(7) Uani 1 1 d . . . . .
H12B H 1.172398 0.807677 0.629459 0.040 Uiso 1 1 calc R U . . .
C13B C 1.1527(3) 0.8178(2) 0.72519(15) 0.0390(8) Uani 1 1 d . . . . .
H13B H 1.232274 0.816841 0.735126 0.047 Uiso 1 1 calc R U . . .
C14B C 1.0721(3) 0.8240(2) 0.77331(15) 0.0418(8) Uani 1 1 d . . . . .
H14B H 1.095937 0.826910 0.816403 0.050 Uiso 1 1 calc R U . . .
C15B C 0.9572(3) 0.8261(2) 0.75814(16) 0.0401(8) Uani 1 1 d . . . . .
H15B H 0.901816 0.829857 0.791107 0.048 Uiso 1 1 calc R U . . .
C16B C 0.9214(3) 0.82269(18) 0.69584(15) 0.0316(7) Uani 1 1 d . . . . .
H16B H 0.841840 0.825473 0.686252 0.038 Uiso 1 1 calc R U . . .
C21B C 0.9504(2) 0.65611(17) 0.58911(12) 0.0207(6) Uani 1 1 d . . . . .
C22B C 1.0616(2) 0.62996(18) 0.57840(14) 0.0266(6) Uani 1 1 d . . . . .
H22A H 1.112103 0.660290 0.552215 0.032 Uiso 1 1 calc R U . . .
C23B C 1.0979(3) 0.55876(19) 0.60653(15) 0.0344(7) Uani 1 1 d . . . . .
H23B H 1.173471 0.539707 0.598663 0.041 Uiso 1 1 calc R U . . .
C24B C 1.0257(3) 0.5147(2) 0.64606(17) 0.0364(8) Uani 1 1 d . . . . .
H24B H 1.052473 0.466041 0.664845 0.044 Uiso 1 1 calc R U . . .
C25B C 0.9155(3) 0.54102(19) 0.65822(15) 0.0340(7) Uani 1 1 d . . . . .
H25B H 0.865748 0.512133 0.685845 0.041 Uiso 1 1 calc R U . . .
C26B C 0.8805(2) 0.61136(17) 0.62843(13) 0.0238(6) Uani 1 1 d . . . . .

loop_
_atom_site_aniso_label
_atom_site_aniso_U_11
_atom_site_aniso_U_22
_atom_site_aniso_U_33
_atom_site_aniso_U_23
_atom_site_aniso_U_13
_atom_site_aniso_U_12
Si1A 0.0295(4) 0.0201(4) 0.0345(5) -0.0013(3) -0.0044(4) 0.0040(3)
S1A 0.0244(4) 0.0309(4) 0.0258(3) 0.0052(3) 0.0053(3) -0.0007(3)
O1A 0.0606(17) 0.0702(17) 0.0200(12) -0.0024(12) -0.0034(11) -0.0068(14)
O2A 0.0416(14) 0.0492(14) 0.0309(12) -0.0053(11) -0.0084(11) -0.0148(11)
O3A 0.0517(14) 0.0396(13) 0.0287(12) 0.0101(10) 0.0115(11) 0.0016(12)
O4A 0.0262(12) 0.0499(14) 0.0482(14) -0.0021(11) 0.0015(11) -0.0055(11)
N1A 0.0264(13) 0.0315(13) 0.0246(13) 0.0043(11) 0.0079(11) 0.0047(11)
C1A 0.0280(18) 0.0357(18) 0.080(3) 0.0054(19) -0.0094(18) 0.0063(14)
C2A 0.055(2) 0.0320(17) 0.0410(19) -0.0084(15) 0.0039(18) 0.0037(16)
C3A 0.056(2) 0.0299(17) 0.045(2) 0.0051(15) -0.0100(18) 0.0070(16)
C4A 0.0240(14) 0.0232(14) 0.0226(14) 0.0029(11) -0.0008(11) -0.0002(12)
C5A 0.0213(14) 0.0233(14) 0.0203(14) 0.0015(11) 0.0002(11) 0.0028(12)
C6A 0.0360(17) 0.0302(15) 0.0251(15) -0.0002(12) -0.0057(13) 0.0050(15)
C7A 0.072(3) 0.071(3) 0.051(2) -0.009(2) -0.027(2) -0.029(3)
C11A 0.0270(15) 0.0293(15) 0.0228(14) 0.0019(12) -0.0047(12) 0.0109(12)
C12A 0.0346(17) 0.0304(15) 0.0244(15) 0.0014(12) -0.0071(14) 0.0111(14)
C13A 0.046(2) 0.0349(17) 0.0348(18) -0.0042(14) -0.0152(16) 0.0145(16)
C14A 0.055(2) 0.052(2) 0.0281(18) -0.0119(16) -0.0123(17) 0.029(2)
C15A 0.046(2) 0.063(2) 0.0248(17) 0.0074(16) 0.0042(15) 0.0224(19)
C16A 0.0376(18) 0.0419(18) 0.0247(15) 0.0059(14) -0.0009(13) 0.0088(15)
C21A 0.0241(14) 0.0259(14) 0.0178(13) 0.0014(11) -0.0052(11) 0.0031(12)
C22A 0.0190(13) 0.0294(16) 0.0198(14) 0.0027(11) -0.0003(11) 0.0002(12)
C23A 0.0306(16) 0.0265(14) 0.0273(15) 0.0038(12) -0.0006(13) 0.0011(12)
C24A 0.0340(17) 0.0272(16) 0.0316(16) -0.0004(13) -0.0022(13) 0.0068(13)
C25A 0.0215(15) 0.0338(17) 0.0316(16) 0.0005(13) 0.0067(12) 0.0046(13)
C26A 0.0187(14) 0.0273(15) 0.0272(15) 0.0035(12) -0.0026(12) -0.0004(12)
Si1B 0.0332(5) 0.0236(4) 0.0564(6) 0.0064(4) -0.0129(5) -0.0037(4)
S1B 0.0221(4) 0.0244(4) 0.0430(4) -0.0016(3) 0.0096(3) -0.0017(3)
O1B 0.0333(11) 0.0374(12) 0.0181(10) 0.0010(9) -0.0009(9) -0.0022(10)
O2B 0.0324(13) 0.0659(17) 0.0336(13) 0.0033(12) -0.0131(10) -0.0044(12)
O3B 0.0246(12) 0.0300(12) 0.088(2) -0.0030(13) 0.0012(12) -0.0055(10)
O4B 0.0505(15) 0.0461(14) 0.0444(14) -0.0007(12) 0.0266(12) 0.0035(12)
N1B 0.0176(12) 0.0257(13) 0.0336(14) -0.0035(11) -0.0024(11) 0.0014(10)
C1B 0.089(4) 0.029(2) 0.190(6) 0.020(3) -0.086(4) -0.021(2)
C2B 0.060(3) 0.048(2) 0.053(2) -0.0043(18) 0.000(2) 0.025(2)
C3B 0.042(2) 0.060(2) 0.062(2) 0.037(2) 0.0083(19) 0.0118(19)
C4B 0.0212(14) 0.0231(14) 0.0254(15) -0.0004(11) -0.0010(11) -0.0023(12)
C5B 0.0211(14) 0.0219(13) 0.0223(14) -0.0009(11) 0.0012(11) -0.0003(12)
C6B 0.0289(17) 0.0247(15) 0.0263(15) 0.0025(12) -0.0056(13) -0.0016(12)
C7B 0.057(2) 0.057(2) 0.0165(15) 0.0004(15) -0.0030(15) -0.0099(19)
C11B 0.0238(15) 0.0198(14) 0.0305(15) -0.0045(12) 0.0000(12) -0.0002(11)
C12B 0.0291(17) 0.0389(18) 0.0311(16) -0.0055(13) 0.0002(13) 0.0021(14)
C13B 0.0297(17) 0.053(2) 0.0344(18) -0.0089(16) -0.0089(14) 0.0033(15)
C14B 0.049(2) 0.051(2) 0.0255(16) -0.0089(15) -0.0079(15) -0.0082(17)
C15B 0.0393(19) 0.050(2) 0.0313(17) -0.0157(16) 0.0073(14) -0.0104(16)
C16B 0.0270(16) 0.0348(16) 0.0330(16) -0.0097(14) 0.0002(13) -0.0045(13)
C21B 0.0227(14) 0.0222(13) 0.0170(13) -0.0048(11) -0.0016(11) -0.0030(12)
C22B 0.0250(16) 0.0313(15) 0.0234(15) 0.0009(12) 0.0040(12) 0.0015(12)
C23B 0.0244(16) 0.0378(17) 0.0409(18) -0.0008(14) -0.0015(14) 0.0072(14)
C24B 0.0373(19) 0.0290(16) 0.0429(19) 0.0074(15) -0.0053(15) 0.0027(14)
C25B 0.0359(18) 0.0296(16) 0.0363(18) 0.0058(13) 0.0042(15) -0.0042(14)
C26B 0.0196(14) 0.0258(14) 0.0259(14) -0.0032(12) 0.0026(12) -0.0015(11)

loop_
_atom_type_symbol
_atom_type_description
_atom_type_scat_dispersion_real
_atom_type_scat_dispersion_imag
_atom_type_scat_source
C C 0.0033 0.0016 'International Tables Vol C Tables 4.2.6.8 and 6.1.1.4'
H H 0.0000 0.0000 'International Tables Vol C Tables 4.2.6.8 and 6.1.1.4'
N N 0.0061 0.0033 'International Tables Vol C Tables 4.2.6.8 and 6.1.1.4'
O O 0.0106 0.0060 'International Tables Vol C Tables 4.2.6.8 and 6.1.1.4'
Si Si 0.0817 0.0704 'International Tables Vol C Tables 4.2.6.8 and 6.1.1.4'
S S 0.1246 0.1234 'International Tables Vol C Tables 4.2.6.8 and 6.1.1.4'

loop_
_geom_angle_atom_site_label_1
_geom_angle_atom_site_label_2
_geom_angle_atom_site_label_3
_geom_angle
_geom_angle_site_symmetry_1
_geom_angle_site_symmetry_3
_geom_angle_publ_flag
C1A Si1A C2A 110.11(19) . . ?
C1A Si1A C3A 109.95(18) . . ?
C2A Si1A C3A 109.52(16) . . ?
C1A Si1A C4A 111.93(14) . . ?
C2A Si1A C4A 110.03(15) . . ?
C3A Si1A C4A 105.18(15) . . ?
O3A S1A O4A 115.57(15) . . ?
O3A S1A N1A 111.62(14) . . ?
O4A S1A N1A 110.39(15) . . ?
O3A S1A C22A 113.27(14) . . ?
O4A S1A C22A 110.25(13) . . ?
N1A S1A C22A 93.67(13) . . ?
C6A O2A C7A 115.8(3) . . ?
C5A N1A S1A 116.02(19) . . ?
C5A N1A H1NA 115(2) . . ?
S1A N1A H1NA 110(2) . . ?
Si1A C1A H1AA 109.5 . . ?
Si1A C1A H1AB 109.5 . . ?
H1AA C1A H1AB 109.5 . . ?
Si1A C1A H1AC 109.5 . . ?
H1AA C1A H1AC 109.5 . . ?
H1AB C1A H1AC 109.5 . . ?
Si1A C2A H2AA 109.5 . . ?
Si1A C2A H2AB 109.5 . . ?
H2AA C2A H2AB 109.5 . . ?
Si1A C2A H2AC 109.5 . . ?
H2AA C2A H2AC 109.5 . . ?
H2AB C2A H2AC 109.5 . . ?
Si1A C3A H3AA 109.5 . . ?
Si1A C3A H3AB 109.5 . . ?
H3AA C3A H3AB 109.5 . . ?
Si1A C3A H3AC 109.5 . . ?
H3AA C3A H3AC 109.5 . . ?
H3AB C3A H3AC 109.5 . . ?
C11A C4A C5A 113.4(2) . . ?
C11A C4A Si1A 110.80(19) . . ?
C5A C4A Si1A 115.91(19) . . ?
C11A C4A H4AA 105.2 . . ?
C5A C4A H4AA 105.2 . . ?
Si1A C4A H4AA 105.2 . . ?
N1A C5A C21A 104.9(2) . . ?
N1A C5A C6A 108.7(2) . . ?
C21A C5A C6A 108.5(2) . . ?
N1A C5A C4A 112.4(2) . . ?
C21A C5A C4A 111.8(2) . . ?
C6A C5A C4A 110.3(2) . . ?
O1A C6A O2A 124.6(3) . . ?
O1A C6A C5A 123.8(3) . . ?
O2A C6A C5A 111.6(2) . . ?
O2A C7A H7AA 109.5 . . ?
O2A C7A H7AB 109.5 . . ?
H7AA C7A H7AB 109.5 . . ?
O2A C7A H7AC 109.5 . . ?
H7AA C7A H7AC 109.5 . . ?
H7AB C7A H7AC 109.5 . . ?
C16A C11A C12A 118.2(3) . . ?
C16A C11A C4A 119.8(3) . . ?
C12A C11A C4A 121.9(3) . . ?
C11A C12A C13A 120.7(3) . . ?
C11A C12A H12A 119.6 . . ?
C13A C12A H12A 119.6 . . ?
C14A C13A C12A 120.3(3) . . ?
C14A C13A H13A 119.8 . . ?
C12A C13A H13A 119.8 . . ?
C13A C14A C15A 119.4(3) . . ?
C13A C14A H14A 120.3 . . ?
C15A C14A H14A 120.3 . . ?
C14A C15A C16A 120.1(3) . . ?
C14A C15A H15A 120.0 . . ?
C16A C15A H15A 120.0 . . ?
C11A C16A C15A 121.1(3) . . ?
C11A C16A H16A 119.4 . . ?
C15A C16A H16A 119.4 . . ?
C22A C21A C26A 119.4(3) . . ?
C22A C21A C5A 114.3(2) . . ?
C26A C21A C5A 126.0(3) . . ?
C21A C22A C23A 123.1(3) . . ?
C21A C22A S1A 110.7(2) . . ?
C23A C22A S1A 126.0(2) . . ?
C24A C23A C22A 116.9(3) . . ?
C24A C23A H23A 121.5 . . ?
C22A C23A H23A 121.5 . . ?
C25A C24A C23A 120.9(3) . . ?
C25A C24A H24A 119.6 . . ?
C23A C24A H24A 119.6 . . ?
C24A C25A C26A 121.2(3) . . ?
C24A C25A H25A 119.4 . . ?
C26A C25A H25A 119.4 . . ?
C21A C26A C25A 118.4(3) . . ?
C21A C26A H26A 120.8 . . ?
C25A C26A H26A 120.8 . . ?
C1B Si1B C3B 109.2(3) . . ?
C1B Si1B C2B 110.3(3) . . ?
C3B Si1B C2B 107.64(18) . . ?
C1B Si1B C4B 103.88(17) . . ?
C3B Si1B C4B 110.72(16) . . ?
C2B Si1B C4B 114.97(16) . . ?
O3B S1B O4B 116.55(16) . . ?
O3B S1B N1B 109.51(15) . . ?
O4B S1B N1B 110.91(14) . . ?
O3B S1B C26B 113.55(14) . . ?
O4B S1B C26B 109.31(15) . . ?
N1B S1B C26B 94.94(13) . . ?
C6B O1B C7B 116.1(2) . . ?
C5B N1B S1B 114.38(19) . . ?
C5B N1B H1NB 109(2) . . ?
S1B N1B H1NB 108(2) . . ?
Si1B C1B H1BA 109.5 . . ?
Si1B C1B H1BB 109.5 . . ?
H1BA C1B H1BB 109.5 . . ?
Si1B C1B H1BC 109.5 . . ?
H1BA C1B H1BC 109.5 . . ?
H1BB C1B H1BC 109.5 . . ?
Si1B C2B H2BA 109.5 . . ?
Si1B C2B H2BB 109.5 . . ?
H2BA C2B H2BB 109.5 . . ?
Si1B C2B H2BC 109.5 . . ?
H2BA C2B H2BC 109.5 . . ?
H2BB C2B H2BC 109.5 . . ?
Si1B C3B H3BA 109.5 . . ?
Si1B C3B H3BB 109.5 . . ?
H3BA C3B H3BB 109.5 . . ?
Si1B C3B H3BC 109.5 . . ?
H3BA C3B H3BC 109.5 . . ?
H3BB C3B H3BC 109.5 . . ?
C11B C4B C5B 112.4(2) . . ?
C11B C4B Si1B 110.82(19) . . ?
C5B C4B Si1B 117.47(19) . . ?
C11B C4B H4BA 105.0 . . ?
C5B C4B H4BA 105.0 . . ?
Si1B C4B H4BA 105.0 . . ?
N1B C5B C21B 105.7(2) . . ?
N1B C5B C6B 106.6(2) . . ?
C21B C5B C6B 109.3(2) . . ?
N1B C5B C4B 111.7(2) . . ?
C21B C5B C4B 112.9(2) . . ?
C6B C5B C4B 110.3(2) . . ?
O2B C6B O1B 125.3(3) . . ?
O2B C6B C5B 122.7(3) . . ?
O1B C6B C5B 112.0(2) . . ?
O1B C7B H7BA 109.5 . . ?
O1B C7B H7BB 109.5 . . ?
H7BA C7B H7BB 109.5 . . ?
O1B C7B H7BC 109.5 . . ?
H7BA C7B H7BC 109.5 . . ?
H7BB C7B H7BC 109.5 . . ?
C12B C11B C16B 118.3(3) . . ?
C12B C11B C4B 119.7(3) . . ?
C16B C11B C4B 121.9(3) . . ?
C11B C12B C13B 120.9(3) . . ?
C11B C12B H12B 119.6 . . ?
C13B C12B H12B 119.6 . . ?
C14B C13B C12B 119.8(3) . . ?
C14B C13B H13B 120.1 . . ?
C12B C13B H13B 120.1 . . ?
C15B C14B C13B 119.4(3) . . ?
C15B C14B H14B 120.3 . . ?
C13B C14B H14B 120.3 . . ?
C14B C15B C16B 121.0(3) . . ?
C14B C15B H15B 119.5 . . ?
C16B C15B H15B 119.5 . . ?
C15B C16B C11B 120.6(3) . . ?
C15B C16B H16B 119.7 . . ?
C11B C16B H16B 119.7 . . ?
C26B C21B C22B 118.9(3) . . ?
C26B C21B C5B 114.3(2) . . ?
C22B C21B C5B 126.8(3) . . ?
C21B C22B C23B 118.8(3) . . ?
C21B C22B H22A 120.6 . . ?
C23B C22B H22A 120.6 . . ?
C22B C23B C24B 121.2(3) . . ?
C22B C23B H23B 119.4 . . ?
C24B C23B H23B 119.4 . . ?
C25B C24B C23B 120.5(3) . . ?
C25B C24B H24B 119.7 . . ?
C23B C24B H24B 119.7 . . ?
C24B C25B C26B 117.1(3) . . ?
C24B C25B H25B 121.5 . . ?
C26B C25B H25B 121.5 . . ?
C21B C26B C25B 123.5(3) . . ?
C21B C26B S1B 110.5(2) . . ?
C25B C26B S1B 126.0(2) . . ?

loop_
_geom_bond_atom_site_label_1
_geom_bond_atom_site_label_2
_geom_bond_distance
_geom_bond_site_symmetry_2
_geom_bond_publ_flag
Si1A C1A 1.854(4) . ?
Si1A C2A 1.863(3) . ?
Si1A C3A 1.878(3) . ?
Si1A C4A 1.914(3) . ?
S1A O3A 1.433(2) . ?
S1A O4A 1.438(2) . ?
S1A N1A 1.641(3) . ?
S1A C22A 1.756(3) . ?
O1A C6A 1.194(4) . ?
O2A C6A 1.326(4) . ?
O2A C7A 1.457(4) . ?
N1A C5A 1.469(4) . ?
N1A H1NA 0.86(2) . ?
C1A H1AA 0.9800 . ?
C1A H1AB 0.9800 . ?
C1A H1AC 0.9800 . ?
C2A H2AA 0.9800 . ?
C2A H2AB 0.9800 . ?
C2A H2AC 0.9800 . ?
C3A H3AA 0.9800 . ?
C3A H3AB 0.9800 . ?
C3A H3AC 0.9800 . ?
C4A C11A 1.520(4) . ?
C4A C5A 1.569(4) . ?
C4A H4AA 1.0000 . ?
C5A C21A 1.530(4) . ?
C5A C6A 1.548(4) . ?
C7A H7AA 0.9800 . ?
C7A H7AB 0.9800 . ?
C7A H7AC 0.9800 . ?
C11A C16A 1.387(4) . ?
C11A C12A 1.389(4) . ?
C12A C13A 1.391(4) . ?
C12A H12A 0.9500 . ?
C13A C14A 1.382(5) . ?
C13A H13A 0.9500 . ?
C14A C15A 1.382(6) . ?
C14A H14A 0.9500 . ?
C15A C16A 1.389(5) . ?
C15A H15A 0.9500 . ?
C16A H16A 0.9500 . ?
C21A C22A 1.375(4) . ?
C21A C26A 1.385(4) . ?
C22A C23A 1.387(4) . ?
C23A C24A 1.385(4) . ?
C23A H23A 0.9500 . ?
C24A C25A 1.383(4) . ?
C24A H24A 0.9500 . ?
C25A C26A 1.391(4) . ?
C25A H25A 0.9500 . ?
C26A H26A 0.9500 . ?
Si1B C1B 1.859(4) . ?
Si1B C3B 1.870(4) . ?
Si1B C2B 1.880(4) . ?
Si1B C4B 1.919(3) . ?
S1B O3B 1.428(2) . ?
S1B O4B 1.433(3) . ?
S1B N1B 1.650(3) . ?
S1B C26B 1.754(3) . ?
O1B C6B 1.322(4) . ?
O1B C7B 1.465(4) . ?
O2B C6B 1.207(4) . ?
N1B C5B 1.485(4) . ?
N1B H1NB 0.86(2) . ?
C1B H1BA 0.9800 . ?
C1B H1BB 0.9800 . ?
C1B H1BC 0.9800 . ?
C2B H2BA 0.9800 . ?
C2B H2BB 0.9800 . ?
C2B H2BC 0.9800 . ?
C3B H3BA 0.9800 . ?
C3B H3BB 0.9800 . ?
C3B H3BC 0.9800 . ?
C4B C11B 1.522(4) . ?
C4B C5B 1.555(4) . ?
C4B H4BA 1.0000 . ?
C5B C21B 1.532(4) . ?
C5B C6B 1.541(4) . ?
C7B H7BA 0.9800 . ?
C7B H7BB 0.9800 . ?
C7B H7BC 0.9800 . ?
C11B C12B 1.389(4) . ?
C11B C16B 1.393(4) . ?
C12B C13B 1.392(4) . ?
C12B H12B 0.9500 . ?
C13B C14B 1.385(5) . ?
C13B H13B 0.9500 . ?
C14B C15B 1.376(5) . ?
C14B H14B 0.9500 . ?
C15B C16B 1.377(5) . ?
C15B H15B 0.9500 . ?
C16B H16B 0.9500 . ?
C21B C26B 1.377(4) . ?
C21B C22B 1.383(4) . ?
C22B C23B 1.386(4) . ?
C22B H22A 0.9500 . ?
C23B C24B 1.390(5) . ?
C23B H23B 0.9500 . ?
C24B C25B 1.380(5) . ?
C24B H24B 0.9500 . ?
C25B C26B 1.384(4) . ?
C25B H25B 0.9500 . ?

loop_
_geom_torsion_atom_site_label_1
_geom_torsion_atom_site_label_2
_geom_torsion_atom_site_label_3
_geom_torsion_atom_site_label_4
_geom_torsion
_geom_torsion_site_symmetry_1
_geom_torsion_site_symmetry_2
_geom_torsion_site_symmetry_3
_geom_torsion_site_symmetry_4
_geom_torsion_publ_flag
O3A S1A N1A C5A -110.3(2) . . . . ?
O4A S1A N1A C5A 119.7(2) . . . . ?
C22A S1A N1A C5A 6.5(2) . . . . ?
S1A N1A C5A C21A -5.8(3) . . . . ?
S1A N1A C5A C6A 110.1(2) . . . . ?
S1A N1A C5A C4A -127.4(2) . . . . ?
C11A C4A C5A N1A 87.8(3) . . . . ?
Si1A C4A C5A N1A -42.1(3) . . . . ?
C11A C4A C5A C21A -29.9(3) . . . . ?
Si1A C4A C5A C21A -159.7(2) . . . . ?
C11A C4A C5A C6A -150.7(2) . . . . ?
Si1A C4A C5A C6A 79.5(3) . . . . ?
C7A O2A C6A O1A -1.1(5) . . . . ?
C7A O2A C6A C5A 178.3(3) . . . . ?
N1A C5A C6A O1A -5.7(4) . . . . ?
C21A C5A C6A O1A 107.8(4) . . . . ?
C4A C5A C6A O1A -129.4(3) . . . . ?
N1A C5A C6A O2A 174.9(2) . . . . ?
C21A C5A C6A O2A -71.6(3) . . . . ?
C4A C5A C6A O2A 51.2(3) . . . . ?
C5A C4A C11A C16A 124.7(3) . . . . ?
Si1A C4A C11A C16A -103.0(3) . . . . ?
C5A C4A C11A C12A -52.6(4) . . . . ?
Si1A C4A C11A C12A 79.8(3) . . . . ?
C16A C11A C12A C13A -2.9(4) . . . . ?
C4A C11A C12A C13A 174.4(3) . . . . ?
C11A C12A C13A C14A 1.8(5) . . . . ?
C12A C13A C14A C15A 0.6(5) . . . . ?
C13A C14A C15A C16A -1.7(5) . . . . ?
C12A C11A C16A C15A 1.8(4) . . . . ?
C4A C11A C16A C15A -175.6(3) . . . . ?
C14A C15A C16A C11A 0.5(5) . . . . ?
N1A C5A C21A C22A 1.7(3) . . . . ?
C6A C5A C21A C22A -114.3(3) . . . . ?
C4A C5A C21A C22A 123.8(3) . . . . ?
N1A C5A C21A C26A -172.6(3) . . . . ?
C6A C5A C21A C26A 71.4(3) . . . . ?
C4A C5A C21A C26A -50.5(4) . . . . ?
C26A C21A C22A C23A 1.6(4) . . . . ?
C5A C21A C22A C23A -173.1(3) . . . . ?
C26A C21A C22A S1A 177.3(2) . . . . ?
C5A C21A C22A S1A 2.6(3) . . . . ?
O3A S1A C22A C21A 110.3(2) . . . . ?
O4A S1A C22A C21A -118.5(2) . . . . ?
N1A S1A C22A C21A -5.1(2) . . . . ?
O3A S1A C22A C23A -74.2(3) . . . . ?
O4A S1A C22A C23A 57.1(3) . . . . ?
N1A S1A C22A C23A 170.4(3) . . . . ?
C21A C22A C23A C24A 0.1(4) . . . . ?
S1A C22A C23A C24A -174.9(2) . . . . ?
C22A C23A C24A C25A -1.4(4) . . . . ?
C23A C24A C25A C26A 1.1(5) . . . . ?
C22A C21A C26A C25A -1.9(4) . . . . ?
C5A C21A C26A C25A 172.1(3) . . . . ?
C24A C25A C26A C21A 0.6(4) . . . . ?
O3B S1B N1B C5B -115.4(2) . . . . ?
O4B S1B N1B C5B 114.6(2) . . . . ?
C26B S1B N1B C5B 1.7(2) . . . . ?
S1B N1B C5B C21B -2.3(3) . . . . ?
S1B N1B C5B C6B 113.9(2) . . . . ?
S1B N1B C5B C4B -125.5(2) . . . . ?
C11B C4B C5B N1B 71.4(3) . . . . ?
Si1B C4B C5B N1B -59.0(3) . . . . ?
C11B C4B C5B C21B -47.6(3) . . . . ?
Si1B C4B C5B C21B -178.01(19) . . . . ?
C11B C4B C5B C6B -170.3(2) . . . . ?
Si1B C4B C5B C6B 59.3(3) . . . . ?
C7B O1B C6B O2B 0.5(4) . . . . ?
C7B O1B C6B C5B -178.7(3) . . . . ?
N1B C5B C6B O2B 3.0(4) . . . . ?
C21B C5B C6B O2B 116.8(3) . . . . ?
C4B C5B C6B O2B -118.4(3) . . . . ?
N1B C5B C6B O1B -177.8(2) . . . . ?
C21B C5B C6B O1B -64.0(3) . . . . ?
C4B C5B C6B O1B 60.8(3) . . . . ?
C5B C4B C11B C12B 115.3(3) . . . . ?
Si1B C4B C11B C12B -111.0(3) . . . . ?
C5B C4B C11B C16B -65.3(4) . . . . ?
Si1B C4B C11B C16B 68.4(3) . . . . ?
C16B C11B C12B C13B 0.0(5) . . . . ?
C4B C11B C12B C13B 179.4(3) . . . . ?
C11B C12B C13B C14B 0.9(5) . . . . ?
C12B C13B C14B C15B -0.6(6) . . . . ?
C13B C14B C15B C16B -0.6(6) . . . . ?
C14B C15B C16B C11B 1.5(5) . . . . ?
C12B C11B C16B C15B -1.2(5) . . . . ?
C4B C11B C16B C15B 179.4(3) . . . . ?
N1B C5B C21B C26B 2.0(3) . . . . ?
C6B C5B C21B C26B -112.4(3) . . . . ?
C4B C5B C21B C26B 124.4(3) . . . . ?
N1B C5B C21B C22B -176.5(3) . . . . ?
C6B C5B C21B C22B 69.1(4) . . . . ?
C4B C5B C21B C22B -54.1(4) . . . . ?
C26B C21B C22B C23B 1.3(4) . . . . ?
C5B C21B C22B C23B 179.8(3) . . . . ?
C21B C22B C23B C24B -1.4(5) . . . . ?
C22B C23B C24B C25B 0.0(5) . . . . ?
C23B C24B C25B C26B 1.4(5) . . . . ?
C22B C21B C26B C25B 0.1(4) . . . . ?
C5B C21B C26B C25B -178.6(3) . . . . ?
C22B C21B C26B S1B 177.8(2) . . . . ?
C5B C21B C26B S1B -0.9(3) . . . . ?
C24B C25B C26B C21B -1.4(5) . . . . ?
C24B C25B C26B S1B -178.8(2) . . . . ?
O3B S1B C26B C21B 113.3(2) . . . . ?
O4B S1B C26B C21B -114.7(2) . . . . ?
N1B S1B C26B C21B -0.4(2) . . . . ?
O3B S1B C26B C25B -69.0(3) . . . . ?
O4B S1B C26B C25B 63.0(3) . . . . ?
N1B S1B C26B C25B 177.2(3) . . . . ?
